data_2015223
loop_
_publ_author_name
'Kalf, Irmgard'
'Englert, Ulli'

_publ_section_title
;
 The first salt of an isolated pentachloroplumbate(II) trianion
;
_journal_coeditor_code AV1278
_journal_issue 4
_journal_name_full 'Acta Crystallographica Section C'
_journal_page_first m129
_journal_page_last m131
_journal_paper_doi 10.1107/S010827010600429X
_journal_volume 62
_journal_year 2006
_chemical_formula_iupac '[Co (C6 H14 N2)3] [Pb Cl5], 1.5H2 O'
_chemical_formula_moiety 'C18 H42 Co N6 3+, Cl5 Pb 3-, 1.5H2 O'
_chemical_formula_sum 'C18 H45 Cl5 Co N6 O1.5 Pb'
_chemical_formula_weight 812.97
_chemical_name_systematic
;Tris(cyclohexane-1,2-diamine-\k^2^N,N')cobalt pentachloroplumbate
 sesquihydrate,
[Co(C~6~H~14~N~2~)~3~][PbCl~5~].1.5H~2~O
;
_space_group_IT_number 15
_symmetry_cell_setting monoclinic
_symmetry_space_group_name_Hall '-C 2yc'
_symmetry_space_group_name_H-M 'C 1 2/c 1'
_atom_sites_solution_hydrogens geom
_atom_sites_solution_primary direct
_atom_sites_solution_secondary difmap
_audit_creation_method SHELXL-97
_cell_angle_alpha 90.00
_cell_angle_beta 125.8890(10)
_cell_angle_gamma 90.00
_cell_formula_units_Z 8
_cell_length_a 27.066(2)
_cell_length_b 12.4657(11)
_cell_length_c 21.3066(19)
_cell_measurement_reflns_used 6549
_cell_measurement_temperature 110(2)
_cell_measurement_theta_max 29.83
_cell_measurement_theta_min 2.49
_cell_volume 5824.0(9)
_computing_cell_refinement SMART
_computing_data_collection 'SMART (Bruker, 2001)'
_computing_data_reduction 'SAINT (Bruker, 1999)'
_computing_molecular_graphics 'PLATON (Spek, 2003)'
_computing_publication_material SHELXL97
_computing_structure_refinement 'SHELXL97 (Sheldrick, 1997)'
_computing_structure_solution 'SHELXS97 (Sheldrick, 1997)'
_diffrn_ambient_temperature 110(2)
_diffrn_measured_fraction_theta_full .986
_diffrn_measured_fraction_theta_max .986
_diffrn_measurement_device_type 'Bruker SMART CCD area-detector'
_diffrn_measurement_method \w
_diffrn_radiation_monochromator graphite
_diffrn_radiation_source 'fine-focus sealed tube'
_diffrn_radiation_type MoK\a
_diffrn_radiation_wavelength 0.71073
_diffrn_reflns_av_R_equivalents 0.0663
_diffrn_reflns_av_sigmaI/netI 0.0482
_diffrn_reflns_limit_h_max 38
_diffrn_reflns_limit_h_min -37
_diffrn_reflns_limit_k_max 17
_diffrn_reflns_limit_k_min -17
_diffrn_reflns_limit_l_max 29
_diffrn_reflns_limit_l_min -29
_diffrn_reflns_number 42820
_diffrn_reflns_theta_full 30.04
_diffrn_reflns_theta_max 30.04
_diffrn_reflns_theta_min 2.36
_exptl_absorpt_coefficient_mu 6.827
_exptl_absorpt_correction_T_max 0.357
_exptl_absorpt_correction_T_min 0.084
_exptl_absorpt_correction_type analytical
_exptl_absorpt_process_details '(PLATON; Spek, 2003)'
_exptl_crystal_colour orange
_exptl_crystal_density_diffrn 1.854
_exptl_crystal_density_method 'not measured'
_exptl_crystal_description fragment
_exptl_crystal_F_000 3208
_exptl_crystal_size_max 0.39
_exptl_crystal_size_mid 0.28
_exptl_crystal_size_min 0.17
_refine_diff_density_max 1.462
_refine_diff_density_min -1.188
_refine_ls_extinction_method none
_refine_ls_goodness_of_fit_ref 1.013
_refine_ls_hydrogen_treatment constr
_refine_ls_matrix_type full
_refine_ls_number_parameters 294
_refine_ls_number_reflns 8402
_refine_ls_number_restraints 0
_refine_ls_restrained_S_all 1.013
_refine_ls_R_factor_all 0.0335
_refine_ls_R_factor_gt 0.0263
_refine_ls_shift/su_max 0.001
_refine_ls_shift/su_mean 0.000
_refine_ls_structure_factor_coef Fsqd
_refine_ls_weighting_details 'calc w=1/[\s^2^(Fo^2^)+(0.007P)^2^] where P=(Fo^2^+2Fc^2^)/3'
_refine_ls_weighting_scheme calc
_refine_ls_wR_factor_gt 0.0470
_refine_ls_wR_factor_ref 0.0479
_reflns_number_gt 6901
_reflns_number_total 8402
_reflns_threshold_expression I>2\s(I)
_cod_data_source_file av1278.cif
_cod_data_source_block I
_cod_original_cell_volume 5824.0(8)
_cod_original_sg_symbol_H-M 'C 2/c'
_cod_original_formula_sum 'C18 H45 Cl5 Co1 N6 O1.5 Pb1'
_cod_database_code 2015223
_cod_database_fobs_code 2015223

loop_
_symmetry_equiv_pos_as_xyz
'x, y, z'
'-x, y, -z+1/2'
'x+1/2, y+1/2, z'
'-x+1/2, y+1/2, -z+1/2'
'-x, -y, -z'
'x, -y, z-1/2'
'-x+1/2, -y+1/2, -z'
'x+1/2, -y+1/2, z-1/2'

loop_
_atom_site_type_symbol
_atom_site_label
_atom_site_fract_x
_atom_site_fract_y
_atom_site_fract_z
_atom_site_U_iso_or_equiv
_atom_site_adp_type
_atom_site_calc_flag
_atom_site_refinement_flags
_atom_site_occupancy
Co Co1 0.135742(17) 0.68974(3) 0.05905(2) 0.01518(8) Uani d . 1
N N1 0.18198(10) 0.82202(18) 0.07312(13) 0.0172(5) Uani d . 1
H H1A 0.1779 0.8709 0.1021 0.021 Uiso calc R 1
H H1B 0.2227 0.8061 0.0991 0.021 Uiso calc R 1
N N2 0.08336(11) 0.72956(18) -0.05093(13) 0.0184(5) Uani d . 1
H H2A 0.0946 0.6918 -0.0778 0.022 Uiso calc R 1
H H2B 0.0433 0.7137 -0.0717 0.022 Uiso calc R 1
N N3 0.19030(10) 0.60252(17) 0.04742(13) 0.0163(5) Uani d . 1
H H3A 0.1845 0.6189 0.0014 0.020 Uiso calc R 1
H H3B 0.2303 0.6168 0.0873 0.020 Uiso calc R 1
N N4 0.08743(10) 0.55766(17) 0.03306(13) 0.0170(5) Uani d . 1
H H4A 0.0929 0.5301 0.0768 0.020 Uiso calc R 1
H H4B 0.0467 0.5725 -0.0026 0.020 Uiso calc R 1
N N5 0.18574(10) 0.65689(18) 0.17074(13) 0.0176(5) Uani d . 1
H H5A 0.1849 0.5842 0.1776 0.021 Uiso calc R 1
H H5B 0.2255 0.6765 0.1929 0.021 Uiso calc R 1
N N6 0.08289(10) 0.76716(19) 0.07947(13) 0.0181(5) Uani d . 1
H H6A 0.0917 0.8393 0.0853 0.022 Uiso calc R 1
H H6B 0.0426 0.7583 0.0386 0.022 Uiso calc R 1
C C1 0.15798(12) 0.8692(2) -0.00485(15) 0.0166(6) Uani d . 1
H H1 0.1772 0.8318 -0.0258 0.020 Uiso calc R 1
C C2 0.09038(13) 0.8468(2) -0.05696(16) 0.0172(6) Uani d . 1
H H2 0.0710 0.8854 -0.0366 0.021 Uiso calc R 1
C C3 0.06140(13) 0.8839(2) -0.13933(16) 0.0208(6) Uani d . 1
H H3C 0.0174 0.8697 -0.1711 0.025 Uiso calc R 1
H H3D 0.0790 0.8445 -0.1616 0.025 Uiso calc R 1
C C4 0.07287(13) 1.0042(2) -0.13875(17) 0.0229(6) Uani d . 1
H H4C 0.0565 1.0279 -0.1914 0.028 Uiso calc R 1
H H4D 0.0516 1.0436 -0.1214 0.028 Uiso calc R 1
C C5 0.14062(13) 1.0291(2) -0.08535(16) 0.0214(6) Uani d . 1
H H5C 0.1465 1.1068 -0.0843 0.026 Uiso calc R 1
H H5D 0.1610 0.9955 -0.1060 0.026 Uiso calc R 1
C C6 0.17023(13) 0.9892(2) -0.00264(16) 0.0189(6) Uani d . 1
H H6C 0.2143 1.0024 0.0289 0.023 Uiso calc R 1
H H6D 0.1532 1.0280 0.0207 0.023 Uiso calc R 1
C C7 0.17669(12) 0.4873(2) 0.04842(16) 0.0161(6) Uani d . 1
H H7 0.1933 0.4676 0.1019 0.019 Uiso calc R 1
C C8 0.10796(12) 0.4784(2) 0.00043(16) 0.0163(6) Uani d . 1
H H8 0.0911 0.4994 -0.0529 0.020 Uiso calc R 1
C C9 0.08688(13) 0.3653(2) -0.00048(16) 0.0190(6) Uani d . 1
H H9A 0.0423 0.3620 -0.0353 0.023 Uiso calc R 1
H H9B 0.0998 0.3457 0.0517 0.023 Uiso calc R 1
C C10 0.11387(13) 0.2859(2) -0.02770(18) 0.0217(6) Uani d . 1
H H10A 0.1029 0.2126 -0.0236 0.026 Uiso calc R 1
H H10B 0.0966 0.2997 -0.0822 0.026 Uiso calc R 1
C C11 0.18317(13) 0.2964(2) 0.02111(18) 0.0228(7) Uani d . 1
H H11A 0.1992 0.2469 0.0014 0.027 Uiso calc R 1
H H11B 0.2006 0.2762 0.0748 0.027 Uiso calc R 1
C C12 0.20258(13) 0.4108(2) 0.01934(17) 0.0194(6) Uani d . 1
H H12A 0.2472 0.4158 0.0522 0.023 Uiso calc R 1
H H12B 0.1875 0.4299 -0.0337 0.023 Uiso calc R 1
C C13 0.16269(12) 0.7147(2) 0.20960(15) 0.0170(6) Uani d . 1
H H13 0.1795 0.7875 0.2215 0.020 Uiso calc R 1
C C14 0.09400(13) 0.7231(2) 0.15146(16) 0.0186(6) Uani d . 1
H H14 0.0768 0.6506 0.1405 0.022 Uiso calc R 1
C C15 0.06615(14) 0.7894(2) 0.18399(17) 0.0236(7) Uani d . 1
H H15A 0.0217 0.7910 0.1467 0.028 Uiso calc R 1
H H15B 0.0813 0.8633 0.1934 0.028 Uiso calc R 1
C C16 0.08386(15) 0.7383(3) 0.26005(19) 0.0275(7) Uani d . 1
H H16A 0.0679 0.7823 0.2826 0.033 Uiso calc R 1
H H16B 0.0654 0.6670 0.2494 0.033 Uiso calc R 1
C C17 0.15304(14) 0.7285(3) 0.31792(17) 0.0280(7) Uani d . 1
H H17A 0.1629 0.6938 0.3652 0.034 Uiso calc R 1
H H17B 0.1712 0.8004 0.3317 0.034 Uiso calc R 1
C C18 0.18039(14) 0.6632(2) 0.28438(16) 0.0220(6) Uani d . 1
H H18A 0.2249 0.6613 0.3214 0.026 Uiso calc R 1
H H18B 0.1651 0.5894 0.2746 0.026 Uiso calc R 1
Pb Pb1 0.114580(5) 0.272844(9) 0.230932(6) 0.01924(3) Uani d . 1
Cl Cl1 0.18149(3) 0.07962(6) 0.28765(4) 0.02208(15) Uani d . 1
Cl Cl2 0.04703(3) 0.17369(6) 0.08105(4) 0.02275(15) Uani d . 1
Cl Cl3 0.20126(3) 0.35868(6) 0.22727(4) 0.02552(16) Uani d . 1
Cl Cl4 0.03941(3) 0.45312(6) 0.13972(4) 0.02687(16) Uani d . 1
Cl Cl5 0.17754(4) 0.34501(7) 0.38838(4) 0.03137(18) Uani d . 1
O O1 0.36516(10) 0.48067(16) 0.37283(12) 0.0293(5) Uani d . 1
H H1O 0.3948 0.5171 0.3917 0.038 Uiso d R 1
H H2O 0.3421 0.5043 0.3299 0.038 Uiso d R 1
O O2 0.0000 0.3656(3) 0.2500 0.0850(16) Uani d S 1
H H3O -0.0014 0.4027 0.2795 0.110 Uiso d R 1

loop_
_atom_site_aniso_label
_atom_site_aniso_U_11
_atom_site_aniso_U_22
_atom_site_aniso_U_33
_atom_site_aniso_U_12
_atom_site_aniso_U_13
_atom_site_aniso_U_23
Co1 0.01478(19) 0.01641(19) 0.01275(18) -0.00002(15) 0.00717(16) -0.00044(14)
N1 0.0151(12) 0.0168(12) 0.0149(12) -0.0005(9) 0.0061(11) -0.0029(9)
N2 0.0188(12) 0.0151(11) 0.0173(12) -0.0017(10) 0.0084(11) -0.0007(10)
N3 0.0195(13) 0.0175(12) 0.0118(11) -0.0018(9) 0.0090(11) -0.0012(9)
N4 0.0167(12) 0.0186(12) 0.0161(12) 0.0010(10) 0.0099(11) -0.0007(9)
N5 0.0170(12) 0.0197(13) 0.0171(12) 0.0015(10) 0.0105(11) -0.0004(10)
N6 0.0156(12) 0.0197(12) 0.0156(12) 0.0008(10) 0.0073(10) -0.0012(10)
C1 0.0183(14) 0.0166(14) 0.0144(14) -0.0002(11) 0.0093(12) 0.0002(11)
C2 0.0207(15) 0.0127(14) 0.0174(14) -0.0002(11) 0.0107(13) 0.0006(11)
C3 0.0195(15) 0.0209(15) 0.0175(15) -0.0014(12) 0.0084(13) 0.0017(12)
C4 0.0226(16) 0.0213(16) 0.0197(15) 0.0003(12) 0.0095(14) 0.0045(12)
C5 0.0254(17) 0.0185(15) 0.0214(15) -0.0018(12) 0.0143(14) 0.0009(12)
C6 0.0204(15) 0.0177(15) 0.0191(15) -0.0023(11) 0.0119(13) -0.0008(11)
C7 0.0179(15) 0.0168(14) 0.0145(14) -0.0014(11) 0.0100(12) 0.0003(11)
C8 0.0169(14) 0.0167(14) 0.0158(14) 0.0017(11) 0.0099(12) 0.0003(11)
C9 0.0185(15) 0.0177(15) 0.0191(15) 0.0000(11) 0.0102(13) 0.0003(11)
C10 0.0261(16) 0.0168(15) 0.0242(16) -0.0021(12) 0.0158(14) -0.0023(12)
C11 0.0223(16) 0.0183(16) 0.0274(17) 0.0027(12) 0.0143(14) -0.0009(12)
C12 0.0199(15) 0.0188(15) 0.0203(15) -0.0003(12) 0.0122(13) -0.0021(12)
C13 0.0185(14) 0.0188(15) 0.0140(13) -0.0017(11) 0.0098(12) -0.0036(11)
C14 0.0199(15) 0.0174(14) 0.0182(14) -0.0010(12) 0.0110(13) -0.0021(12)
C15 0.0210(16) 0.0266(18) 0.0254(16) -0.0004(12) 0.0149(14) -0.0056(13)
C16 0.0320(18) 0.0293(18) 0.0336(18) -0.0009(14) 0.0261(17) -0.0046(14)
C17 0.0342(18) 0.0356(18) 0.0179(15) 0.0030(15) 0.0174(15) -0.0010(14)
C18 0.0270(17) 0.0241(16) 0.0158(14) 0.0024(13) 0.0130(14) 0.0003(12)
Pb1 0.01684(5) 0.02238(6) 0.01659(5) 0.00008(5) 0.00872(4) 0.00000(5)
Cl1 0.0206(4) 0.0241(4) 0.0175(3) 0.0015(3) 0.0090(3) 0.0015(3)
Cl2 0.0193(4) 0.0238(4) 0.0188(4) 0.0003(3) 0.0076(3) -0.0005(3)
Cl3 0.0206(4) 0.0341(4) 0.0219(4) 0.0000(3) 0.0125(3) 0.0034(3)
Cl4 0.0221(4) 0.0210(4) 0.0264(4) 0.0017(3) 0.0080(3) 0.0013(3)
Cl5 0.0375(5) 0.0387(5) 0.0222(4) -0.0149(4) 0.0199(4) -0.0096(3)
O1 0.0352(14) 0.0246(12) 0.0239(12) -0.0052(10) 0.0150(11) 0.0041(9)
O2 0.113(4) 0.052(3) 0.148(5) 0.000 0.109(4) 0.000

loop_
_atom_type_symbol
_atom_type_description
_atom_type_scat_dispersion_real
_atom_type_scat_dispersion_imag
_atom_type_scat_source
C C .0033 .0016 'International Tables Vol C Tables 4.2.6.8 and 6.1.1.4'
H H .0000 .0000 'International Tables Vol C Tables 4.2.6.8 and 6.1.1.4'
Cl Cl .1484 .1585 'International Tables Vol C Tables 4.2.6.8 and 6.1.1.4'
Co Co .3494 .9721 'International Tables Vol C Tables 4.2.6.8 and 6.1.1.4'
N N .0061 .0033 'International Tables Vol C Tables 4.2.6.8 and 6.1.1.4'
O O .0106 .0060 'International Tables Vol C Tables 4.2.6.8 and 6.1.1.4'
Pb Pb -3.3944 10.1111 'International Tables Vol C Tables 4.2.6.8 and 6.1.1.4'

loop_
_geom_angle_atom_site_label_1
_geom_angle_atom_site_label_2
_geom_angle_atom_site_label_3
_geom_angle
_geom_angle_publ_flag
N2 Co1 N3 93.43(9) ?
N2 Co1 N4 88.85(9) ?
N3 Co1 N4 85.76(9) ?
N2 Co1 N5 176.34(10) ?
N3 Co1 N5 90.14(9) ?
N4 Co1 N5 92.21(10) ?
N2 Co1 N6 91.71(10) ?
N3 Co1 N6 174.04(9) ?
N4 Co1 N6 91.33(9) ?
N5 Co1 N6 84.76(9) ?
N2 Co1 N1 85.44(9) ?
N3 Co1 N1 91.43(9) ?
N4 Co1 N1 173.47(9) ?
N5 Co1 N1 93.69(9) ?
N6 Co1 N1 91.99(9) ?
C1 N1 Co1 109.40(16) ?
C1 N1 H1A 109.8 ?
Co1 N1 H1A 109.8 ?
C1 N1 H1B 109.8 ?
Co1 N1 H1B 109.8 ?
H1A N1 H1B 108.2 ?
C2 N2 Co1 108.17(16) ?
C2 N2 H2A 110.1 ?
Co1 N2 H2A 110.1 ?
C2 N2 H2B 110.1 ?
Co1 N2 H2B 110.1 ?
H2A N2 H2B 108.4 ?
C7 N3 Co1 108.81(16) ?
C7 N3 H3A 109.9 ?
Co1 N3 H3A 109.9 ?
C7 N3 H3B 109.9 ?
Co1 N3 H3B 109.9 ?
H3A N3 H3B 108.3 ?
C8 N4 Co1 108.51(16) ?
C8 N4 H4A 110.0 ?
Co1 N4 H4A 110.0 ?
C8 N4 H4B 110.0 ?
Co1 N4 H4B 110.0 ?
H4A N4 H4B 108.4 ?
C13 N5 Co1 110.93(16) ?
C13 N5 H5A 109.5 ?
Co1 N5 H5A 109.5 ?
C13 N5 H5B 109.5 ?
Co1 N5 H5B 109.5 ?
H5A N5 H5B 108.0 ?
C14 N6 Co1 108.23(17) ?
C14 N6 H6A 110.1 ?
Co1 N6 H6A 110.1 ?
C14 N6 H6B 110.1 ?
Co1 N6 H6B 110.1 ?
H6A N6 H6B 108.4 ?
N1 C1 C2 107.0(2) ?
N1 C1 C6 113.8(2) ?
C2 C1 C6 110.6(2) ?
N1 C1 H1 108.4 ?
C2 C1 H1 108.4 ?
C6 C1 H1 108.4 ?
N2 C2 C1 106.2(2) ?
N2 C2 C3 113.2(2) ?
C1 C2 C3 112.2(2) ?
N2 C2 H2 108.4 ?
C1 C2 H2 108.4 ?
C3 C2 H2 108.4 ?
C2 C3 C4 109.0(2) ?
C2 C3 H3C 109.9 ?
C4 C3 H3C 109.9 ?
C2 C3 H3D 109.9 ?
C4 C3 H3D 109.9 ?
H3C C3 H3D 108.3 ?
C5 C4 C3 110.9(2) ?
C5 C4 H4C 109.5 ?
C3 C4 H4C 109.5 ?
C5 C4 H4D 109.5 ?
C3 C4 H4D 109.5 ?
H4C C4 H4D 108.0 ?
C4 C5 C6 112.6(2) ?
C4 C5 H5C 109.1 ?
C6 C5 H5C 109.1 ?
C4 C5 H5D 109.1 ?
C6 C5 H5D 109.1 ?
H5C C5 H5D 107.8 ?
C1 C6 C5 109.0(2) ?
C1 C6 H6C 109.9 ?
C5 C6 H6C 109.9 ?
C1 C6 H6D 109.9 ?
C5 C6 H6D 109.9 ?
H6C C6 H6D 108.3 ?
N3 C7 C8 106.2(2) ?
N3 C7 C12 115.1(2) ?
C8 C7 C12 111.0(2) ?
N3 C7 H7 108.1 ?
C8 C7 H7 108.1 ?
C12 C7 H7 108.1 ?
N4 C8 C7 106.4(2) ?
N4 C8 C9 112.4(2) ?
C7 C8 C9 112.4(2) ?
N4 C8 H8 108.5 ?
C7 C8 H8 108.5 ?
C9 C8 H8 108.5 ?
C8 C9 C10 110.2(2) ?
C8 C9 H9A 109.6 ?
C10 C9 H9A 109.6 ?
C8 C9 H9B 109.6 ?
C10 C9 H9B 109.6 ?
H9A C9 H9B 108.1 ?
C11 C10 C9 110.8(2) ?
C11 C10 H10A 109.5 ?
C9 C10 H10A 109.5 ?
C11 C10 H10B 109.5 ?
C9 C10 H10B 109.5 ?
H10A C10 H10B 108.1 ?
C10 C11 C12 111.5(2) ?
C10 C11 H11A 109.3 ?
C12 C11 H11A 109.3 ?
C10 C11 H11B 109.3 ?
C12 C11 H11B 109.3 ?
H11A C11 H11B 108.0 ?
C7 C12 C11 109.2(2) ?
C7 C12 H12A 109.8 ?
C11 C12 H12A 109.8 ?
C7 C12 H12B 109.8 ?
C11 C12 H12B 109.8 ?
H12A C12 H12B 108.3 ?
N5 C13 C18 113.9(2) ?
N5 C13 C14 107.0(2) ?
C18 C13 C14 111.7(2) ?
N5 C13 H13 108.0 ?
C18 C13 H13 108.0 ?
C14 C13 H13 108.0 ?
N6 C14 C13 106.2(2) ?
N6 C14 C15 114.4(2) ?
C13 C14 C15 111.1(2) ?
N6 C14 H14 108.3 ?
C13 C14 H14 108.3 ?
C15 C14 H14 108.3 ?
C14 C15 C16 108.8(2) ?
C14 C15 H15A 109.9 ?
C16 C15 H15A 109.9 ?
C14 C15 H15B 109.9 ?
C16 C15 H15B 109.9 ?
H15A C15 H15B 108.3 ?
C17 C16 C15 111.2(2) ?
C17 C16 H16A 109.4 ?
C15 C16 H16A 109.4 ?
C17 C16 H16B 109.4 ?
C15 C16 H16B 109.4 ?
H16A C16 H16B 108.0 ?
C16 C17 C18 111.4(2) ?
C16 C17 H17A 109.3 ?
C18 C17 H17A 109.3 ?
C16 C17 H17B 109.3 ?
C18 C17 H17B 109.3 ?
H17A C17 H17B 108.0 ?
C13 C18 C17 109.0(2) ?
C13 C18 H18A 109.9 ?
C17 C18 H18A 109.9 ?
C13 C18 H18B 109.9 ?
C17 C18 H18B 109.9 ?
H18A C18 H18B 108.3 ?
Cl3 Pb1 Cl1 90.01(2) yes
Cl3 Pb1 Cl2 98.06(2) yes
Cl1 Pb1 Cl2 86.51(2) yes
Cl3 Pb1 Cl5 88.76(2) yes
Cl1 Pb1 Cl5 88.56(2) yes
Cl2 Pb1 Cl5 171.57(2) yes
Cl3 Pb1 Cl4 87.25(2) yes
Cl1 Pb1 Cl4 166.97(2) yes
Cl2 Pb1 Cl4 81.27(2) yes
Cl5 Pb1 Cl4 104.11(2) yes
H1O O1 H2O 104.2 ?

loop_
_geom_bond_atom_site_label_1
_geom_bond_atom_site_label_2
_geom_bond_distance
_geom_bond_publ_flag
Co1 N2 1.963(2) ?
Co1 N3 1.963(2) ?
Co1 N4 1.969(2) ?
Co1 N5 1.971(2) ?
Co1 N6 1.974(2) ?
Co1 N1 1.984(2) ?
N1 C1 1.504(3) ?
N1 H1A 0.9200 ?
N1 H1B 0.9200 ?
N2 C2 1.489(3) ?
N2 H2A 0.9200 ?
N2 H2B 0.9200 ?
N3 C7 1.486(3) ?
N3 H3A 0.9200 ?
N3 H3B 0.9200 ?
N4 C8 1.490(3) ?
N4 H4A 0.9200 ?
N4 H4B 0.9200 ?
N5 C13 1.483(3) ?
N5 H5A 0.9200 ?
N5 H5B 0.9200 ?
N6 C14 1.485(3) ?
N6 H6A 0.9200 ?
N6 H6B 0.9200 ?
C1 C2 1.509(4) ?
C1 C6 1.528(4) ?
C1 H1 0.9800 ?
C2 C3 1.515(4) ?
C2 H2 0.9800 ?
C3 C4 1.530(4) ?
C3 H3C 0.9800 ?
C3 H3D 0.9800 ?
C4 C5 1.519(4) ?
C4 H4C 0.9800 ?
C4 H4D 0.9800 ?
C5 C6 1.529(4) ?
C5 H5C 0.9800 ?
C5 H5D 0.9800 ?
C6 H6C 0.9800 ?
C6 H6D 0.9800 ?
C7 C8 1.513(4) ?
C7 C12 1.515(4) ?
C7 H7 0.9800 ?
C8 C9 1.518(4) ?
C8 H8 0.9800 ?
C9 C10 1.532(4) ?
C9 H9A 0.9800 ?
C9 H9B 0.9800 ?
C10 C11 1.526(4) ?
C10 H10A 0.9800 ?
C10 H10B 0.9800 ?
C11 C12 1.528(4) ?
C11 H11A 0.9800 ?
C11 H11B 0.9800 ?
C12 H12A 0.9800 ?
C12 H12B 0.9800 ?
C13 C18 1.512(4) ?
C13 C14 1.517(4) ?
C13 H13 0.9800 ?
C14 C15 1.531(4) ?
C14 H14 0.9800 ?
C15 C16 1.533(4) ?
C15 H15A 0.9800 ?
C15 H15B 0.9800 ?
C16 C17 1.528(4) ?
C16 H16A 0.9800 ?
C16 H16B 0.9800 ?
C17 C18 1.530(4) ?
C17 H17A 0.9800 ?
C17 H17B 0.9800 ?
C18 H18A 0.9800 ?
C18 H18B 0.9800 ?
Pb1 Cl3 2.6211(7) yes
Pb1 Cl1 2.8241(7) yes
Pb1 Cl2 2.8677(7) yes
Pb1 Cl5 2.8748(8) yes
Pb1 Cl4 2.8863(7) yes
O1 H1O 0.80 ?
O1 H2O 0.80 ?
O2 H3O 0.80 ?

loop_
_geom_hbond_atom_site_label_D
_geom_hbond_atom_site_label_H
_geom_hbond_atom_site_label_A
_geom_hbond_site_symmetry_A
_geom_hbond_distance_DH
_geom_hbond_distance_HA
_geom_hbond_distance_DA
_geom_hbond_angle_DHA
_geom_hbond_publ_flag
N1 H1A O1 4_555 .92 2.06 2.931(4) 157 yes
N1 H1B Cl5 4_555 .92 2.60 3.399(3) 146 yes
N2 H2A Cl5 6_565 .92 2.77 3.592(3) 149 yes
N2 H2B Cl2 5_565 .92 2.73 3.416(3) 133 yes
N2 H2B Cl4 5_565 .92 2.76 3.527(3) 141 yes
N3 H3A Cl5 6_565 .92 2.35 3.265(3) 175 yes
N3 H3B Cl1 4_555 .92 2.36 3.190(2) 150 yes
N4 H4A Cl4 . .92 2.66 3.466(3) 146 yes
N4 H4B Cl4 5_565 .92 2.47 3.246(2) 143 yes
N5 H5A Cl3 . .92 2.94 3.854(2) 170 yes
N5 H5B Cl1 4_555 .92 2.60 3.300(3) 134 yes
N6 H6A O1 4_555 .92 2.01 2.901(3) 163 yes
N6 H6B Cl2 5_565 .92 2.42 3.241(3) 149 yes
O1 H1O Cl2 4_555 .80 2.36 3.109(3) 158 yes
O1 H2O Cl1 4_555 .80 2.38 3.122(2) 153 yes
O2 H3O Cl4 2_555 .80 2.55 3.2845(19) 154 yes

loop_
_geom_torsion_atom_site_label_1
_geom_torsion_atom_site_label_2
_geom_torsion_atom_site_label_3
_geom_torsion_atom_site_label_4
_geom_torsion
N2 Co1 N1 C1 -7.06(17)
N3 Co1 N1 C1 86.27(18)
N4 Co1 N1 C1 21.9(9)
N5 Co1 N1 C1 176.50(17)
N6 Co1 N1 C1 -98.62(18)
N3 Co1 N2 C2 -113.01(17)
N4 Co1 N2 C2 161.31(17)
N5 Co1 N2 C2 54.5(16)
N6 Co1 N2 C2 70.01(17)
N1 Co1 N2 C2 -21.85(17)
N2 Co1 N3 C7 -104.13(17)
N4 Co1 N3 C7 -15.54(17)
N5 Co1 N3 C7 76.66(17)
N6 Co1 N3 C7 45.4(10)
N1 Co1 N3 C7 170.36(17)
N2 Co1 N4 C8 79.24(18)
N3 Co1 N4 C8 -14.28(17)
N5 Co1 N4 C8 -104.26(17)
N6 Co1 N4 C8 170.93(17)
N1 Co1 N4 C8 50.4(9)
N2 Co1 N5 C13 9.2(16)
N3 Co1 N5 C13 176.71(18)
N4 Co1 N5 C13 -97.52(18)
N6 Co1 N5 C13 -6.39(18)
N1 Co1 N5 C13 85.28(18)
N2 Co1 N6 C14 158.73(18)
N3 Co1 N6 C14 9.2(10)
N4 Co1 N6 C14 69.85(18)
N5 Co1 N6 C14 -22.25(17)
N1 Co1 N6 C14 -115.78(18)
Co1 N1 C1 C2 34.0(2)
Co1 N1 C1 C6 156.47(18)
Co1 N2 C2 C1 45.9(2)
Co1 N2 C2 C3 169.43(19)
N1 C1 C2 N2 -51.9(3)
C6 C1 C2 N2 -176.4(2)
N1 C1 C2 C3 -176.0(2)
C6 C1 C2 C3 59.5(3)
N2 C2 C3 C4 -178.3(2)
C1 C2 C3 C4 -58.1(3)
C2 C3 C4 C5 55.6(3)
C3 C4 C5 C6 -56.3(3)
N1 C1 C6 C5 -176.7(2)
C2 C1 C6 C5 -56.2(3)
C4 C5 C6 C1 55.6(3)
Co1 N3 C7 C8 41.4(2)
Co1 N3 C7 C12 164.61(19)
Co1 N4 C8 C7 40.4(2)
Co1 N4 C8 C9 163.94(18)
N3 C7 C8 N4 -53.4(3)
C12 C7 C8 N4 -179.2(2)
N3 C7 C8 C9 -176.9(2)
C12 C7 C8 C9 57.3(3)
N4 C8 C9 C10 -175.0(2)
C7 C8 C9 C10 -54.9(3)
C8 C9 C10 C11 54.1(3)
C9 C10 C11 C12 -56.8(3)
N3 C7 C12 C11 -178.1(2)
C8 C7 C12 C11 -57.5(3)
C10 C11 C12 C7 57.9(3)
Co1 N5 C13 C18 156.8(2)
Co1 N5 C13 C14 32.9(2)
Co1 N6 C14 C13 45.4(2)
Co1 N6 C14 C15 168.33(19)
N5 C13 C14 N6 -50.7(3)
C18 C13 C14 N6 -176.0(2)
N5 C13 C14 C15 -175.6(2)
C18 C13 C14 C15 59.1(3)
N6 C14 C15 C16 -177.1(2)
C13 C14 C15 C16 -56.9(3)
C14 C15 C16 C17 56.2(3)
C15 C16 C17 C18 -57.4(3)
N5 C13 C18 C17 -178.9(2)
C14 C13 C18 C17 -57.5(3)
C16 C17 C18 C13 56.6(3)
